data_4121487
loop_
_publ_author_name
'Qi, Chao'
'Qin, Tian'
'Suzuki, Daisuke'
'Porco, Jr, John A'

_publ_section_title
;
 Total synthesis and stereochemical assignment of (+-)-sorbiterrin a.
;
_journal_issue 9
_journal_name_full 'Journal of the American Chemical Society'
_journal_page_first 3374
_journal_page_last 3377
_journal_paper_doi 10.1021/ja500854q
_journal_volume 136
_journal_year 2014
_chemical_formula_moiety 'C20 H19 I O6'
_chemical_formula_sum 'C20 H19 I O6'
_chemical_formula_weight 482.25
_chemical_name_systematic
;
 ?
;
_space_group_crystal_system triclinic
_space_group_IT_number 2
_space_group_name_Hall '-P 1'
_space_group_name_H-M_alt 'P -1'
_symmetry_space_group_name_Hall '-P 1'
_symmetry_space_group_name_H-M 'P -1'
_atom_sites_solution_hydrogens geom
_audit_creation_date 2013-12-05
_audit_creation_method
;
Olex2 1.2
(compiled 2013.11.15 svn.r2834 for OlexSys, GUI svn.r4720)
;
_audit_update_record
;
2013-12-05 # Formatted by publCIF
;
_cell_angle_alpha 89.959(2)
_cell_angle_beta 68.696(2)
_cell_angle_gamma 68.458(2)
_cell_formula_units_Z 2
_cell_length_a 8.8558(6)
_cell_length_b 10.4095(7)
_cell_length_c 11.3264(7)
_cell_measurement_reflns_used 9863
_cell_measurement_temperature 100(2)
_cell_measurement_theta_max 66.643
_cell_measurement_theta_min 5.214
_cell_volume 894.15(10)
_computing_cell_refinement 'SAINT (Bruker, 2006)'
_computing_data_collection 'APEX2 (Bruker, 2006)'
_computing_data_reduction 'SAINT (Bruker, 2006)'
_computing_molecular_graphics 'Olex2 (Dolomanov et al., 2009)'
_computing_publication_material 'Olex2 (Dolomanov et al., 2009)'
_computing_structure_refinement 'ShelXL (Sheldrick, 2008)'
_diffrn_ambient_temperature 99.97
_diffrn_measured_fraction_theta_full 0.992
_diffrn_measured_fraction_theta_max 0.992
_diffrn_measurement_device_type 'Bruker Proteum-R'
_diffrn_measurement_method '\w & \f scans'
_diffrn_radiation_monochromator multilayer
_diffrn_radiation_type CuK\a
_diffrn_radiation_wavelength 1.54178
_diffrn_reflns_av_R_equivalents 0.0735
_diffrn_reflns_av_unetI/netI 0.0406
_diffrn_reflns_Laue_measured_fraction_full 0.992
_diffrn_reflns_Laue_measured_fraction_max 0.992
_diffrn_reflns_limit_h_max 10
_diffrn_reflns_limit_h_min -10
_diffrn_reflns_limit_k_max 12
_diffrn_reflns_limit_k_min -12
_diffrn_reflns_limit_l_max 13
_diffrn_reflns_limit_l_min -13
_diffrn_reflns_number 30029
_diffrn_reflns_point_group_measured_fraction_full 0.992
_diffrn_reflns_point_group_measured_fraction_max 0.992
_diffrn_reflns_theta_full 67.679
_diffrn_reflns_theta_max 66.679
_diffrn_reflns_theta_min 4.239
_diffrn_source 'rotating anode'
_diffrn_standards_decay_% 0
_diffrn_standards_interval_count 0
_diffrn_standards_number 0
_exptl_absorpt_coefficient_mu 14.390
_exptl_absorpt_correction_T_max 0.7528
_exptl_absorpt_correction_T_min 0.5510
_exptl_absorpt_correction_type analytical
_exptl_absorpt_process_details 'SADABS (Sheldrick, 1997)'
_exptl_crystal_colour colorless
_exptl_crystal_density_diffrn 1.791
_exptl_crystal_description prism
_exptl_crystal_F_000 480
_exptl_crystal_size_max 0.332
_exptl_crystal_size_mid 0.285
_exptl_crystal_size_min 0.238
_refine_diff_density_max 1.836
_refine_diff_density_min -1.815
_refine_diff_density_rms 0.234
_refine_ls_extinction_method none
_refine_ls_goodness_of_fit_ref 1.112
_refine_ls_hydrogen_treatment constr
_refine_ls_matrix_type full
_refine_ls_number_parameters 250
_refine_ls_number_reflns 3152
_refine_ls_number_restraints 416
_refine_ls_restrained_S_all 1.041
_refine_ls_R_factor_all 0.0442
_refine_ls_R_factor_gt 0.0416
_refine_ls_shift/su_max 0.002
_refine_ls_shift/su_mean 0.000
_refine_ls_structure_factor_coef Fsqd
_refine_ls_weighting_details 'w=1/[\s^2^(Fo^2^)+(0.0748P)^2^+1.7025P] where P=(Fo^2^+2Fc^2^)/3'
_refine_ls_weighting_scheme calc
_refine_ls_wR_factor_gt 0.1051
_refine_ls_wR_factor_ref 0.1054
_reflns_Friedel_coverage 0.000
_reflns_number_gt 3143
_reflns_number_total 3152
_reflns_threshold_expression 'I > 2\s(I)'
_cod_data_source_file ja500854q_si_003.cif
_cod_data_source_block chao6_0m
_cod_database_code 4121487
_shelxl_version_number 2013-4
_shelx_space_group_comment
;
The symmetry employed for this shelxl refinement is uniquely defined
by the following loop, which should always be used as a source of
symmetry information in preference to the above space-group names.
They are only intended as comments.
;
_olex2_refinement_description
;
1. Fixed Uiso
 At 1.2 times of:
  All C(H) groups
 At 1.5 times of:
  All C(H,H,H) groups, All O(H) groups
2. Rigid bond restraints
 All non-hydrogen atoms
 with sigma for 1-2 distances of 0.01 and sigma for 1-3 distances of 0.01
3. Uiso/Uaniso restraints and constraints
All non-hydrogen atoms have similar U: within 1.7A with sigma of 0.04 and sigma
for terminal atoms of 0.08
All non-hydrogen atoms restrained to be isotropic: with sigma of 0.1 and sigma
for terminal atoms of 0.2
4.a Ternary CH refined with riding coordinates:
 C22(H22), C23(H23), C24(H24), C32(H32)
4.b Aromatic/amide H refined with riding coordinates:
 C38(H38)
4.c Idealised Me refined as rotating group:
 C1(H1A,H1B,H1C), C21(H21A,H21B,H21C), C36(H36A,H36B,H36C), C40(H40A,H40B,H40C)
4.d Idealised tetrahedral OH refined as rotating group:
 O5(H5), O10(H10)
;

loop_
_space_group_symop_operation_xyz
'x, y, z'
'-x, -y, -z'

loop_
_atom_site_label
_atom_site_type_symbol
_atom_site_fract_x
_atom_site_fract_y
_atom_site_fract_z
_atom_site_U_iso_or_equiv
_atom_site_adp_type
_atom_site_occupancy
_atom_site_site_symmetry_order
_atom_site_calc_flag
_atom_site_refinement_flags_posn
_atom_site_refinement_flags_adp
I1 I -0.51211(3) 1.10866(2) 0.84751(2) 0.01480(14) Uani 1 1 d . U
O2 O 0.1992(4) 1.0967(3) 0.6054(3) 0.0212(6) Uani 1 1 d . U
O5 O 0.2526(4) 0.5356(3) 0.3725(3) 0.0147(6) Uani 1 1 d . U
H5 H 0.1485 0.5450 0.4159 0.022 Uiso 1 1 calc GR .
O7 O -0.0364(4) 1.1789(3) 0.7872(3) 0.0179(6) Uani 1 1 d . U
O9 O -0.0582(4) 0.6487(3) 0.5489(3) 0.0169(6) Uani 1 1 d . U
O10 O 0.6901(4) 0.6676(3) 0.3929(3) 0.0172(6) Uani 1 1 d . U
H10 H 0.7055 0.7319 0.4253 0.026 Uiso 1 1 calc GR .
O12 O 0.1632(4) 0.9274(3) 0.8873(3) 0.0161(6) Uani 1 1 d . U
C1 C 0.6028(5) 0.5026(4) 0.2637(4) 0.0152(8) Uani 1 1 d . U
H1A H 0.6468 0.5514 0.1935 0.023 Uiso 1 1 calc GR .
H1B H 0.5480 0.4474 0.2376 0.023 Uiso 1 1 calc GR .
H1C H 0.7012 0.4404 0.2838 0.023 Uiso 1 1 calc GR .
C2 C 0.4692(5) 0.6072(4) 0.3797(4) 0.0106(7) Uani 1 1 d . U
C3 C 0.5170(5) 0.6907(4) 0.4432(4) 0.0128(8) Uani 1 1 d . U
C4 C 0.3969(5) 0.7910(4) 0.5546(3) 0.0106(7) Uani 1 1 d . U
C7 C 0.0902(5) 1.0737(4) 0.6923(4) 0.0117(7) Uani 1 1 d . U
C14 C 0.1669(5) 0.7253(4) 0.5379(3) 0.0098(7) Uani 1 1 d . U
C16 C 0.2948(5) 0.6227(4) 0.4309(3) 0.0099(7) Uani 1 1 d . U
C21 C -0.3267(6) 1.3163(4) 0.9340(4) 0.0183(8) Uani 1 1 d . U
H21A H -0.3118 1.2755 1.0091 0.028 Uiso 1 1 calc GR .
H21B H -0.4517 1.3534 0.9478 0.028 Uiso 1 1 calc GR .
H21C H -0.2845 1.3921 0.9212 0.028 Uiso 1 1 calc GR .
C22 C -0.2221(5) 1.2054(4) 0.8170(4) 0.0130(7) Uani 1 1 d . U
H22 H -0.2532 1.2434 0.7441 0.016 Uiso 1 1 calc R .
C23 C -0.2478(5) 1.0685(4) 0.8334(4) 0.0102(7) Uani 1 1 d . U
H23 H -0.2349 1.0368 0.9138 0.012 Uiso 1 1 calc R .
C24 C -0.1124(5) 0.9557(4) 0.7185(3) 0.0099(7) Uani 1 1 d . U
H24 H -0.1262 0.9898 0.6389 0.012 Uiso 1 1 calc R .
C25 C 0.0766(5) 0.9313(4) 0.7071(3) 0.0090(7) Uani 1 1 d . U
C26 C 0.2191(5) 0.8142(4) 0.5963(3) 0.0092(7) Uani 1 1 d . U
C32 C -0.1285(5) 0.8149(4) 0.7253(3) 0.0112(7) Uani 1 1 d . U
H32 H -0.2529 0.8291 0.7420 0.013 Uiso 1 1 calc R .
C33 C -0.0070(5) 0.7236(4) 0.5956(4) 0.0111(7) Uani 1 1 d . U
C36 C 0.4765(5) 0.8558(4) 0.6206(4) 0.0164(8) Uani 1 1 d . U
H36A H 0.5702 0.7820 0.6373 0.025 Uiso 1 1 calc GR .
H36B H 0.3854 0.9126 0.7019 0.025 Uiso 1 1 calc GR .
H36C H 0.5261 0.9150 0.5657 0.025 Uiso 1 1 calc GR .
C37 C -0.0773(5) 0.7417(4) 0.8288(4) 0.0125(7) Uani 1 1 d . U
C38 C 0.0155(5) 0.7808(4) 0.8820(4) 0.0121(7) Uani 1 1 d . U
H38 H 0.0339 0.7394 0.9529 0.015 Uiso 1 1 calc R .
C39 C 0.0895(5) 0.8848(4) 0.8349(3) 0.0108(7) Uani 1 1 d . U
C40 C -0.1291(6) 0.6207(4) 0.8636(4) 0.0215(9) Uani 1 1 d . U
H40A H -0.2540 0.6484 0.8796 0.032 Uiso 1 1 calc GR .
H40B H -0.1096 0.5921 0.9411 0.032 Uiso 1 1 calc GR .
H40C H -0.0575 0.5424 0.7929 0.032 Uiso 1 1 calc GR .

loop_
_atom_site_aniso_label
_atom_site_aniso_U_11
_atom_site_aniso_U_22
_atom_site_aniso_U_33
_atom_site_aniso_U_23
_atom_site_aniso_U_13
_atom_site_aniso_U_12
I1 0.00893(19) 0.01363(19) 0.0191(2) -0.00052(11) -0.00386(13) -0.00313(13)
O2 0.0194(15) 0.0154(15) 0.0221(15) 0.0016(11) 0.0029(12) -0.0106(12)
O5 0.0145(14) 0.0146(14) 0.0142(13) -0.0043(11) -0.0015(11) -0.0088(12)
O7 0.0116(14) 0.0122(13) 0.0236(15) -0.0064(11) 0.0011(11) -0.0058(11)
O9 0.0122(14) 0.0147(13) 0.0232(15) -0.0056(11) -0.0029(12) -0.0088(11)
O10 0.0117(14) 0.0186(14) 0.0162(14) -0.0039(11) 0.0011(11) -0.0070(11)
O12 0.0118(13) 0.0258(16) 0.0108(13) -0.0003(11) -0.0030(10) -0.0089(12)
C1 0.0147(19) 0.0125(19) 0.0117(18) -0.0027(14) 0.0002(15) -0.0032(16)
C2 0.0103(17) 0.0087(18) 0.0086(15) 0.0029(13) -0.0004(13) -0.0025(15)
C3 0.0127(19) 0.0145(19) 0.0101(17) 0.0056(14) -0.0028(15) -0.0058(16)
C4 0.0095(17) 0.0119(18) 0.0108(17) 0.0028(13) -0.0021(14) -0.0067(15)
C7 0.0091(18) 0.0112(18) 0.0131(18) -0.0011(14) -0.0012(15) -0.0053(15)
C14 0.0082(17) 0.0117(18) 0.0091(17) 0.0026(13) -0.0014(14) -0.0056(15)
C16 0.0118(17) 0.0086(17) 0.0080(16) 0.0009(13) -0.0027(14) -0.0039(14)
C21 0.0152(19) 0.0140(19) 0.021(2) -0.0024(16) -0.0037(16) -0.0044(16)
C22 0.0078(17) 0.0125(18) 0.0160(18) 0.0012(14) -0.0017(14) -0.0038(15)
C23 0.0053(16) 0.0122(18) 0.0133(18) 0.0025(14) -0.0035(14) -0.0037(14)
C24 0.0060(17) 0.0107(18) 0.0113(17) 0.0008(13) -0.0017(14) -0.0032(14)
C25 0.0065(16) 0.0112(17) 0.0084(16) 0.0005(13) 0.0000(13) -0.0052(14)
C26 0.0090(17) 0.0098(17) 0.0073(16) 0.0023(13) -0.0005(14) -0.0048(14)
C32 0.0081(17) 0.0120(18) 0.0135(18) 0.0008(14) -0.0018(14) -0.0063(14)
C33 0.0077(18) 0.0095(18) 0.0148(18) 0.0006(14) -0.0029(15) -0.0033(14)
C36 0.0101(18) 0.022(2) 0.0157(19) -0.0016(15) -0.0004(15) -0.0089(16)
C37 0.0079(17) 0.0096(17) 0.0121(17) 0.0010(14) 0.0039(14) -0.0027(14)
C38 0.0089(17) 0.0092(17) 0.0113(17) 0.0030(13) 0.0009(14) -0.0008(14)
C39 0.0051(16) 0.0116(17) 0.0087(16) -0.0010(13) 0.0027(13) -0.0010(14)
C40 0.023(2) 0.016(2) 0.024(2) 0.0055(16) -0.0018(17) -0.0126(17)

loop_
_atom_type_symbol
_atom_type_description
_atom_type_scat_dispersion_real
_atom_type_scat_dispersion_imag
_atom_type_scat_source
C C 0.0181 0.0091 'International Tables Vol C Tables 4.2.6.8 and 6.1.1.4'
H H 0.0000 0.0000 'International Tables Vol C Tables 4.2.6.8 and 6.1.1.4'
O O 0.0492 0.0322 'International Tables Vol C Tables 4.2.6.8 and 6.1.1.4'
I I -0.3257 6.8362 'International Tables Vol C Tables 4.2.6.8 and 6.1.1.4'

loop_
_geom_angle_atom_site_label_1
_geom_angle_atom_site_label_2
_geom_angle_atom_site_label_3
_geom_angle
C16 O5 H5 109.5
C7 O7 C22 118.7(3)
C3 O10 H10 109.5
H1A C1 H1B 109.5
H1A C1 H1C 109.5
H1B C1 H1C 109.5
C2 C1 H1A 109.5
C2 C1 H1B 109.5
C2 C1 H1C 109.5
C3 C2 C1 121.1(3)
C16 C2 C1 121.8(3)
C16 C2 C3 117.1(3)
O10 C3 C2 114.9(3)
O10 C3 C4 121.3(4)
C2 C3 C4 123.8(4)
C3 C4 C36 116.1(3)
C26 C4 C3 117.7(3)
C26 C4 C36 126.1(3)
O2 C7 O7 120.0(4)
O2 C7 C25 125.5(3)
O7 C7 C25 114.5(3)
C16 C14 C26 119.4(3)
C16 C14 C33 118.4(3)
C26 C14 C33 121.6(3)
O5 C16 C2 116.4(3)
O5 C16 C14 121.8(3)
C2 C16 C14 121.8(3)
H21A C21 H21B 109.5
H21A C21 H21C 109.5
H21B C21 H21C 109.5
C22 C21 H21A 109.5
C22 C21 H21B 109.5
C22 C21 H21C 109.5
O7 C22 C21 105.5(3)
O7 C22 H22 108.9
O7 C22 C23 109.4(3)
C21 C22 H22 108.9
C21 C22 C23 115.1(3)
C23 C22 H22 108.9
I1 C23 H23 109.6
C22 C23 I1 107.4(2)
C22 C23 H23 109.6
C22 C23 C24 110.6(3)
C24 C23 I1 110.0(2)
C24 C23 H23 109.6
C23 C24 H24 108.4
C23 C24 C25 109.4(3)
C25 C24 H24 108.4
C32 C24 C23 114.5(3)
C32 C24 H24 108.4
C32 C24 C25 107.5(3)
C7 C25 C24 105.6(3)
C7 C25 C26 113.5(3)
C7 C25 C39 110.8(3)
C24 C25 C39 106.7(3)
C26 C25 C24 111.9(3)
C26 C25 C39 108.1(3)
C4 C26 C14 119.6(3)
C4 C26 C25 121.6(3)
C14 C26 C25 118.8(3)
C24 C32 H32 109.1
C24 C32 C33 107.7(3)
C33 C32 H32 109.1
C37 C32 C24 112.7(3)
C37 C32 H32 109.1
C37 C32 C33 109.0(3)
O9 C33 C14 124.0(3)
O9 C33 C32 119.1(3)
C14 C33 C32 116.8(3)
C4 C36 H36A 109.5
C4 C36 H36B 109.5
C4 C36 H36C 109.5
H36A C36 H36B 109.5
H36A C36 H36C 109.5
H36B C36 H36C 109.5
C38 C37 C32 121.2(3)
C38 C37 C40 122.5(4)
C40 C37 C32 116.2(3)
C37 C38 H38 118.6
C37 C38 C39 122.8(3)
C39 C38 H38 118.6
O12 C39 C25 121.7(3)
O12 C39 C38 123.2(3)
C38 C39 C25 115.1(3)
C37 C40 H40A 109.5
C37 C40 H40B 109.5
C37 C40 H40C 109.5
H40A C40 H40B 109.5
H40A C40 H40C 109.5
H40B C40 H40C 109.5

loop_
_geom_bond_atom_site_label_1
_geom_bond_atom_site_label_2
_geom_bond_distance
I1 C23 2.165(4)
O2 C7 1.198(5)
O5 H5 0.8400
O5 C16 1.352(5)
O7 C7 1.355(5)
O7 C22 1.469(5)
O9 C33 1.236(5)
O10 H10 0.8400
O10 C3 1.351(5)
O12 C39 1.212(5)
C1 H1A 0.9800
C1 H1B 0.9800
C1 H1C 0.9800
C1 C2 1.496(5)
C2 C3 1.394(6)
C2 C16 1.384(5)
C3 C4 1.424(6)
C4 C26 1.393(5)
C4 C36 1.498(5)
C7 C25 1.535(5)
C14 C16 1.417(5)
C14 C26 1.431(5)
C14 C33 1.444(5)
C21 H21A 0.9800
C21 H21B 0.9800
C21 H21C 0.9800
C21 C22 1.507(5)
C22 H22 1.0000
C22 C23 1.524(5)
C23 H23 1.0000
C23 C24 1.531(5)
C24 H24 1.0000
C24 C25 1.554(5)
C24 C32 1.523(5)
C25 C26 1.541(5)
C25 C39 1.557(5)
C32 H32 1.0000
C32 C33 1.524(5)
C32 C37 1.514(5)
C36 H36A 0.9800
C36 H36B 0.9800
C36 H36C 0.9800
C37 C38 1.345(6)
C37 C40 1.498(5)
C38 H38 0.9500
C38 C39 1.467(5)
C40 H40A 0.9800
C40 H40B 0.9800
C40 H40C 0.9800

loop_
_geom_torsion_atom_site_label_1
_geom_torsion_atom_site_label_2
_geom_torsion_atom_site_label_3
_geom_torsion_atom_site_label_4
_geom_torsion
I1 C23 C24 C25 178.2(2)
I1 C23 C24 C32 -61.0(4)
O2 C7 C25 C24 -123.5(4)
O2 C7 C25 C26 -0.5(6)
O2 C7 C25 C39 121.4(4)
O7 C7 C25 C24 55.5(4)
O7 C7 C25 C26 178.5(3)
O7 C7 C25 C39 -59.6(4)
O7 C22 C23 I1 -171.4(2)
O7 C22 C23 C24 -51.4(4)
O10 C3 C4 C26 176.5(3)
O10 C3 C4 C36 -7.0(5)
C1 C2 C3 O10 -0.9(5)
C1 C2 C3 C4 -179.3(4)
C1 C2 C16 O5 1.7(5)
C1 C2 C16 C14 -177.6(4)
C2 C3 C4 C26 -5.2(6)
C2 C3 C4 C36 171.4(4)
C3 C2 C16 O5 -176.4(3)
C3 C2 C16 C14 4.2(6)
C3 C4 C26 C14 8.3(5)
C3 C4 C26 C25 -173.4(3)
C7 O7 C22 C21 174.1(3)
C7 O7 C22 C23 49.8(4)
C7 C25 C26 C4 49.4(5)
C7 C25 C26 C14 -132.4(3)
C7 C25 C39 O12 -24.8(5)
C7 C25 C39 C38 158.6(3)
C16 C2 C3 O10 177.3(3)
C16 C2 C3 C4 -1.2(6)
C16 C14 C26 C4 -5.6(5)
C16 C14 C26 C25 176.2(3)
C16 C14 C33 O9 -8.8(6)
C16 C14 C33 C32 167.9(3)
C21 C22 C23 I1 70.1(4)
C21 C22 C23 C24 -169.8(3)
C22 O7 C7 O2 125.2(4)
C22 O7 C7 C25 -53.8(4)
C22 C23 C24 C25 59.8(4)
C22 C23 C24 C32 -179.4(3)
C23 C24 C25 C7 -58.4(4)
C23 C24 C25 C26 177.6(3)
C23 C24 C25 C39 59.5(4)
C23 C24 C32 C33 170.6(3)
C23 C24 C32 C37 -69.1(4)
C24 C25 C26 C4 168.8(3)
C24 C25 C26 C14 -12.9(4)
C24 C25 C39 O12 -139.2(3)
C24 C25 C39 C38 44.2(4)
C24 C32 C33 O9 -139.3(4)
C24 C32 C33 C14 43.8(4)
C24 C32 C37 C38 -16.6(5)
C24 C32 C37 C40 166.0(3)
C25 C24 C32 C33 -67.6(4)
C25 C24 C32 C37 52.7(4)
C26 C14 C16 O5 179.7(3)
C26 C14 C16 C2 -1.0(5)
C26 C14 C33 O9 -180.0(4)
C26 C14 C33 C32 -3.3(5)
C26 C25 C39 O12 100.3(4)
C26 C25 C39 C38 -76.4(4)
C32 C24 C25 C7 176.7(3)
C32 C24 C25 C26 52.7(4)
C32 C24 C25 C39 -65.4(3)
C32 C37 C38 C39 -6.8(5)
C33 C14 C16 O5 8.3(5)
C33 C14 C16 C2 -172.3(3)
C33 C14 C26 C4 165.5(3)
C33 C14 C26 C25 -12.8(5)
C33 C32 C37 C38 102.9(4)
C33 C32 C37 C40 -74.5(4)
C36 C4 C26 C14 -167.8(4)
C36 C4 C26 C25 10.4(6)
C37 C32 C33 O9 98.1(4)
C37 C32 C33 C14 -78.8(4)
C37 C38 C39 O12 175.0(4)
C37 C38 C39 C25 -8.4(5)
C39 C25 C26 C4 -74.0(4)
C39 C25 C26 C14 104.3(4)
C40 C37 C38 C39 170.5(4)
